data_7242562
loop_
_publ_author_name
'Adak, Sarmistha'
'Sun, Yu-Chen'
'Jana, Narayan Ch.'
'Brand\~ao, Paula'
'Wang, Xin-Yi'
'Panja, Anangamohan'

_publ_section_title
;
 Tuneable structures and magnetic properties of pseudohalo-bridged
 dinuclear Ni(ii) complexes derived from {N4} and {N3O} donor ligands
;
_journal_issue 18
_journal_name_full CrystEngComm
_journal_page_first 3371
_journal_page_last 3382
_journal_paper_doi 10.1039/D1CE00202C
_journal_volume 23
_journal_year 2021
_chemical_formula_sum 'C74 H115 N17 Ni4 O12'
_chemical_formula_weight 1669.66
_space_group_crystal_system triclinic
_space_group_IT_number 2
_space_group_name_Hall '-P 1'
_space_group_name_H-M_alt 'P -1'
_atom_sites_solution_hydrogens mixed
_audit_creation_method SHELXL-2018/3
_audit_update_record
;
2021-03-10 deposited with the CCDC.	2021-03-29 downloaded from the CCDC.
;
_cell_angle_alpha 106.273(3)
_cell_angle_beta 106.932(3)
_cell_angle_gamma 91.228(3)
_cell_formula_units_Z 2
_cell_length_a 15.0212(11)
_cell_length_b 15.3518(12)
_cell_length_c 18.7416(14)
_cell_measurement_reflns_used 534
_cell_measurement_temperature 150(2)
_cell_measurement_theta_max 26.08
_cell_measurement_theta_min 2.90
_cell_volume 3943.8(5)
_computing_cell_refinement 'Bruker Smart'
_computing_data_collection 'Bruker Smart'
_computing_data_reduction 'Bruker Saint'
_computing_molecular_graphics 'Mercury (Macrae et al 2008)'
_computing_publication_material 'SHELXL-2016/4 (Sheldrick, 2016)'
_computing_structure_refinement 'SHELXL-2018/3 (Sheldrick, 2018)'
_computing_structure_solution 'SHELXT 2014/4 (Sheldrick, 2014)'
_diffrn_ambient_temperature 150(2)
_diffrn_measured_fraction_theta_full 0.999
_diffrn_measured_fraction_theta_max 0.997
_diffrn_measurement_device_type CCD
_diffrn_measurement_method 'omega and phi scans'
_diffrn_radiation_type MoK\a
_diffrn_radiation_wavelength 0.71073
_diffrn_reflns_av_R_equivalents 0.0535
_diffrn_reflns_av_unetI/netI 0.0271
_diffrn_reflns_Laue_measured_fraction_full 0.999
_diffrn_reflns_Laue_measured_fraction_max 0.997
_diffrn_reflns_limit_h_max 19
_diffrn_reflns_limit_h_min -19
_diffrn_reflns_limit_k_max 20
_diffrn_reflns_limit_k_min -20
_diffrn_reflns_limit_l_max 24
_diffrn_reflns_limit_l_min -24
_diffrn_reflns_number 196862
_diffrn_reflns_point_group_measured_fraction_full 0.999
_diffrn_reflns_point_group_measured_fraction_max 0.997
_diffrn_reflns_theta_full 25.242
_diffrn_reflns_theta_max 27.984
_diffrn_reflns_theta_min 2.236
_diffrn_source 'fine-focus sealed tube'
_exptl_absorpt_coefficient_mu 1.010
_exptl_absorpt_correction_T_max 0.7456
_exptl_absorpt_correction_T_min 0.6950
_exptl_absorpt_correction_type multi-scan
_exptl_crystal_colour Brown
_exptl_crystal_density_diffrn 1.406
_exptl_crystal_description Block
_exptl_crystal_F_000 1772
_exptl_crystal_size_max 0.160
_exptl_crystal_size_mid 0.140
_exptl_crystal_size_min 0.100
_refine_diff_density_max 1.092
_refine_diff_density_min -0.504
_refine_diff_density_rms 0.060
_refine_ls_extinction_method none
_refine_ls_goodness_of_fit_ref 1.019
_refine_ls_hydrogen_treatment mixed
_refine_ls_matrix_type full
_refine_ls_number_parameters 1000
_refine_ls_number_reflns 18959
_refine_ls_number_restraints 12
_refine_ls_restrained_S_all 1.023
_refine_ls_R_factor_all 0.0464
_refine_ls_R_factor_gt 0.0323
_refine_ls_shift/su_max 0.003
_refine_ls_shift/su_mean 0.000
_refine_ls_structure_factor_coef Fsqd
_refine_ls_weighting_details 'w=1/[\s^2^(Fo^2^)+(0.0284P)^2^+3.3868P] where P=(Fo^2^+2Fc^2^)/3'
_refine_ls_weighting_scheme calc
_refine_ls_wR_factor_gt 0.0695
_refine_ls_wR_factor_ref 0.0756
_reflns_Friedel_coverage 0.000
_reflns_number_gt 15699
_reflns_number_total 18959
_reflns_threshold_expression 'I > 2\s(I)'
_cod_data_source_file d1ce00202c2.cif
_cod_data_source_block f1_CCDC4
_cod_depositor_comments
;
The following automatic conversions were performed:

data item '_exptl_absorpt_correction_type' value 'Multi-scan' was
changed to 'multi-scan' in accordance with the
/home/data/users/saulius/crontab/automatic-downloads/rss-feeds/RSC/lib/dictionaries/cif_core.dic
dictionary named 'cif_core.dic' version 2.4.2 last updated on
2011-04-26.

Automatic conversion script
Id: cif_fix_values 7556 2019-12-06 15:28:31Z antanas 

 Adding full bibliography for 7242557--7242562.cif.
;
_cod_database_code 7242562
_shelx_shelxl_version_number 2018/3
_shelx_space_group_comment
;
The symmetry employed for this shelxl refinement is uniquely defined
by the following loop, which should always be used as a source of
symmetry information in preference to the above space-group names.
They are only intended as comments.
;
_shelx_estimated_absorpt_t_min 0.855
_shelx_estimated_absorpt_t_max 0.906

loop_
_space_group_symop_operation_xyz
'x, y, z'
'-x, -y, -z'

loop_
_atom_site_label
_atom_site_type_symbol
_atom_site_fract_x
_atom_site_fract_y
_atom_site_fract_z
_atom_site_U_iso_or_equiv
_atom_site_adp_type
_atom_site_occupancy
_atom_site_site_symmetry_order
_atom_site_calc_flag
_atom_site_refinement_flags_posn
_atom_site_refinement_flags_adp
_atom_site_refinement_flags_occupancy
_atom_site_disorder_assembly
_atom_site_disorder_group
NiA Ni 1.09879(2) 0.95550(2) 0.49971(2) 0.01463(5) Uani 1 1 d . . . . .
O1A O 1.03875(9) 0.85454(8) 0.52478(7) 0.0196(2) Uani 1 1 d . . . . .
O2A` O 0.94015(10) 0.74410(9) 0.57586(8) 0.0290(3) Uani 1 1 d . . . . .
O3A O 1.09019(11) 1.10831(11) 0.72053(8) 0.0409(4) Uani 1 1 d . . . . .
N1A N 1.12595(10) 0.86255(10) 0.40733(9) 0.0197(3) Uani 1 1 d . . . . .
N2A N 1.14348(10) 1.07297(10) 0.47651(9) 0.0196(3) Uani 1 1 d . . . . .
N3A N 1.23612(11) 0.95923(11) 0.58702(10) 0.0283(4) Uani 1 1 d . . . . .
N4A N 1.04361(10) 1.04081(10) 0.58256(8) 0.0173(3) Uani 1 1 d . . . . .
C1A C 1.02833(12) 0.76759(12) 0.49094(10) 0.0188(3) Uani 1 1 d . . . . .
C2A C 0.98080(13) 0.70790(12) 0.51799(11) 0.0224(4) Uani 1 1 d . . . . .
C3A C 0.96716(13) 0.61499(13) 0.48399(12) 0.0257(4) Uani 1 1 d . . . . .
H3A H 0.936050 0.577502 0.504034 0.031 Uiso 1 1 calc R U . . .
C4A C 0.99851(14) 0.57474(13) 0.42014(12) 0.0273(4) Uani 1 1 d . . . . .
H4A H 0.988526 0.510439 0.396626 0.033 Uiso 1 1 calc R U . . .
C5A C 1.04395(13) 0.62969(12) 0.39200(11) 0.0239(4) Uani 1 1 d . . . . .
H5A H 1.065206 0.602662 0.348638 0.029 Uiso 1 1 calc R U . . .
C6A C 1.05974(12) 0.72541(12) 0.42610(10) 0.0196(3) Uani 1 1 d . . . . .
C7A C 1.00289(17) 0.79006(16) 0.65229(13) 0.0362(5) Uani 1 1 d . . . . .
H7A1 H 0.966302 0.820838 0.686391 0.043 Uiso 1 1 calc R U . . .
H7A2 H 1.045549 0.837522 0.648618 0.043 Uiso 1 1 calc R U . . .
C8A C 1.0596(2) 0.7255(2) 0.68830(16) 0.0671(9) Uani 1 1 d . . . . .
H8A1 H 1.017712 0.675028 0.687207 0.080 Uiso 1 1 calc R U . . .
H8A2 H 1.095853 0.757950 0.742561 0.080 Uiso 1 1 calc R U . . .
H8A3 H 1.102394 0.701389 0.658730 0.080 Uiso 1 1 calc R U . . .
C9A C 1.10289(12) 0.77587(12) 0.38775(10) 0.0201(4) Uani 1 1 d . . . . .
H9A H 1.115855 0.740405 0.342251 0.024 Uiso 1 1 calc R U . . .
C10A C 1.16927(14) 0.89206(13) 0.35540(12) 0.0263(4) Uani 1 1 d . . . . .
H10A H 1.151892 0.843911 0.304343 0.032 Uiso 1 1 calc R U . . .
H10B H 1.238204 0.897839 0.378315 0.032 Uiso 1 1 calc R U . . .
C11A C 1.14145(14) 0.98204(13) 0.34147(11) 0.0250(4) Uani 1 1 d . . . . .
H11A H 1.161075 0.988896 0.297096 0.030 Uiso 1 1 calc R U . . .
H11B H 1.072351 0.979653 0.326221 0.030 Uiso 1 1 calc R U . . .
C12A C 1.18331(13) 1.06536(13) 0.41142(11) 0.0250(4) Uani 1 1 d . . . . .
H12A H 1.251730 1.063403 0.431129 0.030 Uiso 1 1 calc R U . . .
H12B H 1.173201 1.120747 0.394247 0.030 Uiso 1 1 calc R U . . .
C13A C 1.19985(13) 1.14723(13) 0.54605(12) 0.0261(4) Uani 1 1 d . . . . .
H13A H 1.162169 1.167174 0.581925 0.031 Uiso 1 1 calc R U . . .
H13B H 1.214304 1.200044 0.529191 0.031 Uiso 1 1 calc R U . . .
C14A C 1.29072(14) 1.11906(15) 0.58991(13) 0.0341(5) Uani 1 1 d . . . . .
H14A H 1.331064 1.174710 0.627017 0.041 Uiso 1 1 calc R U . . .
H14B H 1.323480 1.090295 0.551962 0.041 Uiso 1 1 calc R U . . .
C15A C 1.28008(13) 1.05347(15) 0.63500(12) 0.0316(5) Uani 1 1 d . . . . .
H15A H 1.342914 1.049199 0.669221 0.038 Uiso 1 1 calc R U . . .
H15B H 1.242105 1.079864 0.669297 0.038 Uiso 1 1 calc R U . . .
C16A C 1.30306(15) 0.91228(18) 0.54906(15) 0.0468(6) Uani 1 1 d . . . . .
H16A H 1.362028 0.912411 0.589143 0.056 Uiso 1 1 calc R U . . .
H16B H 1.314879 0.944238 0.513644 0.056 Uiso 1 1 calc R U . . .
H16C H 1.276522 0.849140 0.519308 0.056 Uiso 1 1 calc R U . . .
C17A C 1.22407(16) 0.91062(16) 0.64206(14) 0.0404(5) Uani 1 1 d . . . . .
H17A H 1.284735 0.912780 0.680902 0.049 Uiso 1 1 calc R U . . .
H17B H 1.199187 0.846862 0.613165 0.049 Uiso 1 1 calc R U . . .
H17C H 1.180285 0.940025 0.668564 0.049 Uiso 1 1 calc R U . . .
C18A C 1.06713(12) 1.07409(12) 0.65095(11) 0.0210(4) Uani 1 1 d . . . . .
H2A H 1.0887(16) 1.0908(14) 0.4649(12) 0.025 Uiso 1 1 d . U . . .
NiB Ni 0.47717(2) 0.10431(2) 0.00241(2) 0.01591(5) Uani 1 1 d . . . . .
O1B O 0.34475(8) 0.05971(8) -0.00873(7) 0.0213(3) Uani 1 1 d . . . . .
O2B O 0.17594(10) -0.03889(10) -0.04018(9) 0.0348(3) Uani 1 1 d . . . . .
O3B O 0.45219(11) -0.07821(11) -0.21999(8) 0.0372(4) Uani 1 1 d . . . . .
N1B N 0.47999(10) 0.20925(10) 0.09996(9) 0.0201(3) Uani 1 1 d . . . . .
N2B N 0.62041(10) 0.13243(10) 0.01177(9) 0.0193(3) Uani 1 1 d . . . . .
N3B N 0.42915(10) 0.17885(10) -0.08437(9) 0.0208(3) Uani 1 1 d . . . . .
N4B N 0.47331(10) -0.01913(10) -0.08340(9) 0.0192(3) Uani 1 1 d . . . . .
C1B C 0.29842(12) 0.08477(12) 0.04052(11) 0.0222(4) Uani 1 1 d . . . . .
C2B C 0.20869(13) 0.03656(13) 0.02488(12) 0.0272(4) Uani 1 1 d . . . . .
C3B C 0.15753(15) 0.05856(15) 0.07618(15) 0.0362(5) Uani 1 1 d . . . . .
H3B H 0.097912 0.025692 0.063470 0.043 Uiso 1 1 calc R U . . .
C4B C 0.19183(17) 0.12845(15) 0.14665(15) 0.0401(6) Uani 1 1 d . . . . .
H4B H 0.156765 0.142187 0.182418 0.048 Uiso 1 1 calc R U . . .
C5B C 0.27678(15) 0.17697(14) 0.16349(13) 0.0329(5) Uani 1 1 d . . . . .
H5B H 0.300255 0.224711 0.211360 0.039 Uiso 1 1 calc R U . . .
C6B C 0.33028(13) 0.15767(12) 0.11139(11) 0.0236(4) Uani 1 1 d . . . . .
C7B C 0.15514(17) -0.02201(18) -0.11532(15) 0.0447(6) Uani 1 1 d . . . . .
H7B1 H 0.180113 0.041283 -0.107627 0.054 Uiso 1 1 calc R U . . .
H7B2 H 0.186475 -0.064107 -0.148312 0.054 Uiso 1 1 calc R U . . .
C8B C 0.05529(19) -0.0349(2) -0.15486(17) 0.0631(8) Uani 1 1 d . . . . .
H8B1 H 0.030668 -0.097899 -0.163424 0.076 Uiso 1 1 calc R U . . .
H8B2 H 0.043323 -0.022941 -0.205325 0.076 Uiso 1 1 calc R U . . .
H8B3 H 0.024271 0.007334 -0.122616 0.076 Uiso 1 1 calc R U . . .
C9B C 0.41831(13) 0.21415(12) 0.13567(11) 0.0231(4) Uani 1 1 d . . . . .
H9B H 0.432334 0.260845 0.184224 0.028 Uiso 1 1 calc R U . . .
C10B C 0.56326(13) 0.27659(13) 0.14091(11) 0.0268(4) Uani 1 1 d . . . . .
H10C H 0.560353 0.309739 0.193588 0.032 Uiso 1 1 calc R U . . .
H10D H 0.562214 0.321700 0.111966 0.032 Uiso 1 1 calc R U . . .
C11B C 0.65517(13) 0.23436(13) 0.14936(11) 0.0261(4) Uani 1 1 d . . . . .
H11C H 0.705679 0.278009 0.191434 0.031 Uiso 1 1 calc R U . . .
H11D H 0.649773 0.178643 0.165219 0.031 Uiso 1 1 calc R U . . .
C12B C 0.68198(13) 0.20965(13) 0.07489(11) 0.0259(4) Uani 1 1 d . . . . .
H12C H 0.680278 0.263793 0.055881 0.031 Uiso 1 1 calc R U . . .
H12D H 0.747156 0.193870 0.086902 0.031 Uiso 1 1 calc R U . . .
C13B C 0.63973(13) 0.12697(13) -0.06250(11) 0.0229(4) Uani 1 1 d . . . . .
H13C H 0.619564 0.064151 -0.098450 0.028 Uiso 1 1 calc R U . . .
H13D H 0.708071 0.139436 -0.051671 0.028 Uiso 1 1 calc R U . . .
C14B C 0.58995(13) 0.19413(14) -0.10254(12) 0.0273(4) Uani 1 1 d . . . . .
H14C H 0.602096 0.255297 -0.063514 0.033 Uiso 1 1 calc R U . . .
H14D H 0.617711 0.198159 -0.143536 0.033 Uiso 1 1 calc R U . . .
C15B C 0.48480(13) 0.17019(13) -0.13968(11) 0.0252(4) Uani 1 1 d . . . . .
H15C H 0.461726 0.210096 -0.172894 0.030 Uiso 1 1 calc R U . . .
H15D H 0.472632 0.106475 -0.174410 0.030 Uiso 1 1 calc R U . . .
C16B C 0.33153(13) 0.14156(14) -0.13234(12) 0.0272(4) Uani 1 1 d . . . . .
H16D H 0.290742 0.153398 -0.099087 0.033 Uiso 1 1 calc R U . . .
H16E H 0.328612 0.075578 -0.156121 0.033 Uiso 1 1 calc R U . . .
H16F H 0.310638 0.171042 -0.173541 0.033 Uiso 1 1 calc R U . . .
C17B C 0.42766(15) 0.27672(13) -0.04573(12) 0.0284(4) Uani 1 1 d . . . . .
H17D H 0.399505 0.306798 -0.085328 0.034 Uiso 1 1 calc R U . . .
H17E H 0.491824 0.305259 -0.016591 0.034 Uiso 1 1 calc R U . . .
H17F H 0.390652 0.283016 -0.009642 0.034 Uiso 1 1 calc R U . . .
C18B C 0.46286(13) -0.04783(12) -0.15127(11) 0.0215(4) Uani 1 1 d . . . . .
H2B H 0.6368(15) 0.0848(15) 0.0214(13) 0.026 Uiso 1 1 d . U . . .
NiC Ni 1.01644(2) 0.60234(2) -0.00878(2) 0.01406(5) Uani 1 1 d . . . . .
O1C O 1.14951(8) 0.57773(9) 0.00683(7) 0.0197(3) Uani 1 1 d . . . . .
O2C O 1.31881(9) 0.53799(12) 0.05599(9) 0.0379(4) Uani 1 1 d . . . . .
O3C O 1.07442(13) 0.59352(11) 0.22072(8) 0.0432(4) Uani 1 1 d . . . . .
N1C N 1.01064(10) 0.63038(10) -0.11123(8) 0.0191(3) Uani 1 1 d . . . . .
N2C N 0.87326(10) 0.61435(10) -0.01928(8) 0.0177(3) Uani 1 1 d . . . . .
N3C N 1.06162(11) 0.74242(10) 0.07252(9) 0.0221(3) Uani 1 1 d . . . . .
N4C N 1.02504(10) 0.54397(10) 0.08172(8) 0.0163(3) Uani 1 1 d . . . . .
C1C C 1.19606(12) 0.56628(12) -0.04224(10) 0.0191(3) Uani 1 1 d . . . . .
C2C C 1.28939(13) 0.54130(13) -0.01956(12) 0.0244(4) Uani 1 1 d . . . . .
C3C C 1.34123(14) 0.52319(13) -0.07064(13) 0.0286(4) Uani 1 1 d . . . . .
H3C H 1.402344 0.505535 -0.054546 0.034 Uiso 1 1 calc R U . . .
C4C C 1.30428(14) 0.53067(13) -0.14646(12) 0.0296(4) Uani 1 1 d . . . . .
H4C H 1.339969 0.517132 -0.181759 0.035 Uiso 1 1 calc R U . . .
C5C C 1.21721(14) 0.55737(13) -0.16928(11) 0.0262(4) Uani 1 1 d . . . . .
H5C H 1.193242 0.563427 -0.220272 0.031 Uiso 1 1 calc R U . . .
C6C C 1.16158(13) 0.57632(12) -0.11815(10) 0.0205(4) Uani 1 1 d . . . . .
C7C C 1.41542(15) 0.53113(17) 0.09005(15) 0.0408(5) Uani 1 1 d . . . . .
H7C1 H 1.454712 0.576625 0.080605 0.049 Uiso 1 1 calc R U . . .
H7C2 H 1.430884 0.469469 0.066469 0.049 Uiso 1 1 calc R U . . .
C8C C 1.43364(17) 0.5484(2) 0.17552(16) 0.0560(7) Uani 1 1 d . . . . .
H8C1 H 1.420025 0.610232 0.198587 0.067 Uiso 1 1 calc R U . . .
H8C2 H 1.499477 0.542359 0.200016 0.067 Uiso 1 1 calc R U . . .
H8C3 H 1.393435 0.503876 0.184235 0.067 Uiso 1 1 calc R U . . .
C9C C 1.07214(13) 0.60751(12) -0.14655(10) 0.0213(4) Uani 1 1 d . . . . .
H9C H 1.056424 0.611776 -0.198266 0.026 Uiso 1 1 calc R U . . .
C10C C 0.92607(13) 0.66191(13) -0.15561(11) 0.0255(4) Uani 1 1 d . . . . .
H10E H 0.927849 0.652553 -0.209609 0.031 Uiso 1 1 calc R U . . .
H10F H 0.927179 0.728281 -0.131388 0.031 Uiso 1 1 calc R U . . .
C11C C 0.83495(13) 0.61363(13) -0.15910(10) 0.0237(4) Uani 1 1 d . . . . .
H11E H 0.839287 0.547063 -0.172719 0.028 Uiso 1 1 calc R U . . .
H11F H 0.783477 0.624780 -0.201395 0.028 Uiso 1 1 calc R U . . .
C12C C 0.81059(13) 0.64390(14) -0.08331(11) 0.0255(4) Uani 1 1 d . . . . .
H12E H 0.813709 0.711342 -0.066272 0.031 Uiso 1 1 calc R U . . .
H12F H 0.745348 0.618926 -0.093203 0.031 Uiso 1 1 calc R U . . .
C13C C 0.85483(13) 0.66100(13) 0.05493(11) 0.0228(4) Uani 1 1 d . . . . .
H13E H 0.878404 0.626446 0.092697 0.027 Uiso 1 1 calc R U . . .
H13F H 0.786338 0.660435 0.044932 0.027 Uiso 1 1 calc R U . . .
C14C C 0.90037(14) 0.75924(13) 0.09125(11) 0.0276(4) Uani 1 1 d . . . . .
H14E H 0.885215 0.790543 0.050341 0.033 Uiso 1 1 calc R U . . .
H14F H 0.872281 0.790453 0.131926 0.033 Uiso 1 1 calc R U . . .
C15C C 1.00608(14) 0.77028(13) 0.12784(11) 0.0253(4) Uani 1 1 d . . . . .
H15E H 1.026642 0.835217 0.158288 0.030 Uiso 1 1 calc R U . . .
H15F H 1.021322 0.734089 0.165156 0.030 Uiso 1 1 calc R U . . .
C16C C 1.05744(17) 0.80929(13) 0.02857(13) 0.0339(5) Uani 1 1 d . . . . .
H16G H 1.084385 0.869743 0.065102 0.041 Uiso 1 1 calc R U . . .
H16H H 0.992052 0.811709 -0.000134 0.041 Uiso 1 1 calc R U . . .
H16I H 1.093091 0.790760 -0.008412 0.041 Uiso 1 1 calc R U . . .
C17C C 1.16014(14) 0.74829(14) 0.12048(12) 0.0310(4) Uani 1 1 d . . . . .
H17G H 1.200029 0.736264 0.086475 0.037 Uiso 1 1 calc R U . . .
H17H H 1.166248 0.702939 0.148954 0.037 Uiso 1 1 calc R U . . .
H17I H 1.179543 0.809569 0.157840 0.037 Uiso 1 1 calc R U . . .
C18C C 1.04973(13) 0.56888(12) 0.15044(10) 0.0205(4) Uani 1 1 d . . . . .
H2C H 0.8583(15) 0.5577(15) -0.0285(12) 0.025 Uiso 1 1 d . U . . .
NiD Ni 0.60272(2) 0.46733(2) 0.49790(2) 0.01409(5) Uani 1 1 d . . . . .
O1D O 0.54894(8) 0.34484(8) 0.49440(7) 0.0198(3) Uani 1 1 d . . . . .
O2D O 0.43717(10) 0.18977(10) 0.47430(9) 0.0337(3) Uani 1 1 d . . . . .
O3D O 0.39963(10) 0.40337(11) 0.27947(8) 0.0359(4) Uani 1 1 d . . . . .
N1D N 0.71532(10) 0.46857(10) 0.59216(8) 0.0179(3) Uani 1 1 d . . . . .
N2D N 0.63911(10) 0.60078(10) 0.49706(8) 0.0170(3) Uani 1 1 d . . . . .
N3D N 0.66854(10) 0.40530(10) 0.40609(8) 0.0195(3) Uani 1 1 d . . . . .
N4D N 0.47196(10) 0.46809(10) 0.41670(8) 0.0164(3) Uani 1 1 d . . . . .
C1D C 0.57404(12) 0.30214(12) 0.54627(11) 0.0210(4) Uani 1 1 d . . . . .
C2D C 0.51859(13) 0.22008(13) 0.53674(13) 0.0284(4) Uani 1 1 d . . . . .
C3D C 0.53977(15) 0.17431(15) 0.59167(15) 0.0370(5) Uani 1 1 d . . . . .
H3D H 0.501338 0.120317 0.583704 0.044 Uiso 1 1 calc R U . . .
C4D C 0.61677(15) 0.20555(17) 0.65912(15) 0.0406(6) Uani 1 1 d . . . . .
H4D H 0.630315 0.173693 0.697114 0.049 Uiso 1 1 calc R U . . .
C5D C 0.67249(14) 0.28286(15) 0.66966(13) 0.0328(5) Uani 1 1 d . . . . .
H5D H 0.725110 0.304113 0.715345 0.039 Uiso 1 1 calc R U . . .
C6D C 0.65361(13) 0.33179(13) 0.61421(11) 0.0227(4) Uani 1 1 d . . . . .
C7D C 0.44638(19) 0.16563(19) 0.39646(16) 0.0540(7) Uani 1 1 d . . . . .
H7D1 H 0.434000 0.219134 0.376854 0.065 Uiso 1 1 calc R U . A 1
H7D2 H 0.512497 0.155623 0.401292 0.065 Uiso 1 1 calc R U . A 1
C8D C 0.3900(5) 0.0895(4) 0.3392(4) 0.074(2) Uani 0.641(11) 1 d . U P B 1
H8D1 H 0.396842 0.036361 0.358849 0.112 Uiso 0.641(11) 1 calc R U P B 1
H8D2 H 0.409266 0.076919 0.291991 0.112 Uiso 0.641(11) 1 calc R U P B 1
H8D3 H 0.324382 0.101822 0.326739 0.112 Uiso 0.641(11) 1 calc R U P B 1
C8E C 0.4347(7) 0.0600(6) 0.3715(6) 0.061(3) Uani 0.359(11) 1 d . U P B 2
H8E1 H 0.475401 0.039040 0.413282 0.091 Uiso 0.359(11) 1 calc R U P B 2
H8E2 H 0.452032 0.036310 0.323688 0.091 Uiso 0.359(11) 1 calc R U P B 2
H8E3 H 0.369367 0.037724 0.361786 0.091 Uiso 0.359(11) 1 calc R U P B 2
C9D C 0.71792(12) 0.41197(12) 0.63203(10) 0.0208(4) Uani 1 1 d . . . . .
H9D H 0.768575 0.424575 0.679137 0.025 Uiso 1 1 calc R U . . .
C10D C 0.79225(12) 0.54335(12) 0.62589(10) 0.0220(4) Uani 1 1 d . . . . .
H10G H 0.835457 0.532251 0.594044 0.026 Uiso 1 1 calc R U . . .
H10H H 0.827739 0.542662 0.679255 0.026 Uiso 1 1 calc R U . . .
C11D C 0.75995(13) 0.63765(12) 0.63025(11) 0.0230(4) Uani 1 1 d . . . . .
H11G H 0.708100 0.644081 0.653371 0.028 Uiso 1 1 calc R U . . .
H11H H 0.812318 0.684376 0.665809 0.028 Uiso 1 1 calc R U . . .
C12D C 0.72707(12) 0.65677(12) 0.55205(11) 0.0221(4) Uani 1 1 d . . . . .
H12G H 0.717494 0.722117 0.561421 0.027 Uiso 1 1 calc R U . . .
H12H H 0.777110 0.645637 0.527027 0.027 Uiso 1 1 calc R U . . .
C13D C 0.62488(13) 0.61203(12) 0.41844(10) 0.0213(4) Uani 1 1 d . . . . .
H13G H 0.640639 0.677163 0.424423 0.026 Uiso 1 1 calc R U . . .
H13H H 0.557899 0.594998 0.387589 0.026 Uiso 1 1 calc R U . . .
C14D C 0.68364(14) 0.55467(13) 0.37360(11) 0.0255(4) Uani 1 1 d . . . . .
H14G H 0.749537 0.565902 0.407679 0.031 Uiso 1 1 calc R U . . .
H14H H 0.681436 0.575736 0.327849 0.031 Uiso 1 1 calc R U . . .
C15D C 0.65382(13) 0.45237(13) 0.34498(10) 0.0226(4) Uani 1 1 d . . . . .
H15G H 0.586403 0.441825 0.314740 0.027 Uiso 1 1 calc R U . . .
H15H H 0.688410 0.423375 0.308567 0.027 Uiso 1 1 calc R U . . .
C16D C 0.62742(14) 0.30923(13) 0.36614(11) 0.0264(4) Uani 1 1 d . . . . .
H16J H 0.655031 0.282422 0.324695 0.040 Uiso 1 1 calc R U . . .
H16K H 0.559549 0.307073 0.343241 0.040 Uiso 1 1 calc R U . . .
H16L H 0.640449 0.274575 0.404011 0.040 Uiso 1 1 calc R U . . .
C17D C 0.76981(13) 0.40414(15) 0.44095(12) 0.0304(4) Uani 1 1 d . . . . .
H17J H 0.780089 0.371204 0.480012 0.046 Uiso 1 1 calc R U . . .
H17K H 0.800062 0.466965 0.466085 0.046 Uiso 1 1 calc R U . . .
H17L H 0.796654 0.373493 0.399953 0.046 Uiso 1 1 calc R U . . .
C18D C 0.43646(12) 0.43595(12) 0.34852(10) 0.0189(3) Uani 1 1 d . . . . .
H2D H 0.5926(15) 0.6243(14) 0.5105(12) 0.023 Uiso 1 1 d . U . . .
C27 C 1.24991(18) 1.31331(14) 0.74759(13) 0.0370(5) Uani 1 1 d . . . . .
N28 N 1.32740(17) 1.30594(15) 0.75647(14) 0.0517(6) Uani 1 1 d . . . . .
C26 C 1.15201(19) 1.32328(18) 0.73581(17) 0.0527(7) Uani 1 1 d . . . . .
H26A H 1.145202 1.375987 0.776995 0.079 Uiso 1 1 calc R U . . .
H26B H 1.120183 1.267967 0.737722 0.079 Uiso 1 1 calc R U . . .
H26C H 1.124014 1.332663 0.684703 0.079 Uiso 1 1 calc R U . . .

loop_
_atom_site_aniso_label
_atom_site_aniso_U_11
_atom_site_aniso_U_22
_atom_site_aniso_U_33
_atom_site_aniso_U_23
_atom_site_aniso_U_13
_atom_site_aniso_U_12
NiA 0.01351(10) 0.01380(10) 0.01620(10) 0.00331(8) 0.00511(8) 0.00266(8)
O1A 0.0241(6) 0.0148(6) 0.0230(6) 0.0065(5) 0.0108(5) 0.0046(5)
O2A` 0.0328(7) 0.0278(7) 0.0337(8) 0.0122(6) 0.0180(6) 0.0062(6)
O3A 0.0419(9) 0.0534(10) 0.0161(7) -0.0037(7) 0.0068(6) -0.0124(7)
N1A 0.0198(7) 0.0189(7) 0.0222(7) 0.0053(6) 0.0097(6) 0.0046(6)
N2A 0.0158(7) 0.0191(7) 0.0248(8) 0.0046(6) 0.0095(6) 0.0004(6)
N3A 0.0191(8) 0.0298(9) 0.0299(9) 0.0054(7) 0.0017(7) 0.0076(7)
N4A 0.0168(7) 0.0163(7) 0.0176(7) 0.0029(6) 0.0055(6) 0.0019(5)
C1A 0.0178(8) 0.0169(8) 0.0210(9) 0.0072(7) 0.0030(7) 0.0049(6)
C2A 0.0234(9) 0.0204(9) 0.0267(9) 0.0108(8) 0.0091(8) 0.0056(7)
C3A 0.0230(9) 0.0208(9) 0.0359(11) 0.0147(8) 0.0069(8) 0.0021(7)
C4A 0.0293(10) 0.0162(9) 0.0340(11) 0.0073(8) 0.0063(8) 0.0029(7)
C5A 0.0257(9) 0.0183(9) 0.0251(9) 0.0041(7) 0.0062(8) 0.0065(7)
C6A 0.0187(8) 0.0180(8) 0.0210(9) 0.0059(7) 0.0043(7) 0.0054(7)
C7A 0.0469(13) 0.0380(12) 0.0301(11) 0.0145(9) 0.0173(10) 0.0064(10)
C8A 0.079(2) 0.092(2) 0.0406(15) 0.0307(16) 0.0205(15) 0.0509(19)
C9A 0.0213(8) 0.0184(8) 0.0201(8) 0.0024(7) 0.0085(7) 0.0069(7)
C10A 0.0309(10) 0.0233(9) 0.0287(10) 0.0039(8) 0.0187(8) 0.0027(8)
C11A 0.0286(10) 0.0275(10) 0.0236(9) 0.0079(8) 0.0151(8) 0.0002(8)
C12A 0.0255(9) 0.0235(9) 0.0301(10) 0.0078(8) 0.0152(8) 0.0004(7)
C13A 0.0269(10) 0.0195(9) 0.0306(10) 0.0016(8) 0.0132(8) -0.0053(7)
C14A 0.0192(9) 0.0381(12) 0.0345(11) -0.0017(9) 0.0057(8) -0.0094(8)
C15A 0.0170(9) 0.0399(12) 0.0265(10) 0.0001(9) -0.0005(8) -0.0001(8)
C16A 0.0218(10) 0.0532(15) 0.0512(15) 0.0013(12) 0.0025(10) 0.0193(10)
C17A 0.0345(12) 0.0422(13) 0.0379(12) 0.0198(11) -0.0066(10) 0.0080(10)
C18A 0.0184(8) 0.0202(9) 0.0241(10) 0.0048(7) 0.0082(7) -0.0007(7)
NiB 0.01623(10) 0.01337(10) 0.01609(11) 0.00365(8) 0.00285(8) -0.00070(8)
O1B 0.0176(6) 0.0213(6) 0.0237(6) 0.0063(5) 0.0048(5) -0.0003(5)
O2B 0.0277(7) 0.0338(8) 0.0404(9) 0.0176(7) 0.0012(6) -0.0080(6)
O3B 0.0502(9) 0.0388(9) 0.0188(7) 0.0053(6) 0.0081(7) 0.0060(7)
N1B 0.0221(7) 0.0158(7) 0.0192(7) 0.0035(6) 0.0031(6) 0.0008(6)
N2B 0.0193(7) 0.0154(7) 0.0219(8) 0.0061(6) 0.0044(6) -0.0006(6)
N3B 0.0199(7) 0.0179(7) 0.0239(8) 0.0082(6) 0.0040(6) 0.0008(6)
N4B 0.0202(7) 0.0160(7) 0.0192(7) 0.0045(6) 0.0038(6) -0.0008(6)
C1B 0.0195(8) 0.0199(9) 0.0310(10) 0.0144(8) 0.0068(7) 0.0068(7)
C2B 0.0210(9) 0.0244(9) 0.0411(11) 0.0193(9) 0.0079(8) 0.0054(7)
C3B 0.0282(10) 0.0303(11) 0.0659(16) 0.0295(11) 0.0232(11) 0.0099(9)
C4B 0.0442(13) 0.0329(11) 0.0651(16) 0.0247(11) 0.0388(12) 0.0181(10)
C5B 0.0412(12) 0.0258(10) 0.0424(12) 0.0142(9) 0.0244(10) 0.0145(9)
C6B 0.0250(9) 0.0207(9) 0.0304(10) 0.0122(8) 0.0116(8) 0.0092(7)
C7B 0.0371(13) 0.0518(15) 0.0441(14) 0.0227(12) 0.0038(11) -0.0074(11)
C8B 0.0443(15) 0.088(2) 0.0518(17) 0.0280(16) 0.0012(13) -0.0086(15)
C9B 0.0294(10) 0.0177(8) 0.0212(9) 0.0051(7) 0.0066(8) 0.0069(7)
C10B 0.0289(10) 0.0199(9) 0.0233(9) -0.0011(7) 0.0037(8) -0.0044(7)
C11B 0.0245(9) 0.0223(9) 0.0233(9) 0.0030(8) -0.0005(8) -0.0058(7)
C12B 0.0221(9) 0.0207(9) 0.0303(10) 0.0043(8) 0.0050(8) -0.0043(7)
C13B 0.0205(9) 0.0235(9) 0.0272(10) 0.0098(8) 0.0088(7) 0.0011(7)
C14B 0.0258(10) 0.0303(10) 0.0319(10) 0.0173(9) 0.0106(8) 0.0011(8)
C15B 0.0275(10) 0.0265(10) 0.0247(9) 0.0136(8) 0.0072(8) 0.0042(8)
C16B 0.0212(9) 0.0288(10) 0.0307(10) 0.0162(8) -0.0001(8) 0.0005(8)
C17B 0.0333(10) 0.0200(9) 0.0313(10) 0.0102(8) 0.0067(9) 0.0046(8)
C18B 0.0217(9) 0.0188(8) 0.0226(9) 0.0076(7) 0.0037(7) 0.0027(7)
NiC 0.01405(10) 0.01576(10) 0.01278(10) 0.00520(8) 0.00383(8) 0.00241(8)
O1C 0.0154(6) 0.0274(7) 0.0191(6) 0.0095(5) 0.0071(5) 0.0030(5)
O2C 0.0159(7) 0.0631(11) 0.0454(9) 0.0319(8) 0.0104(6) 0.0081(7)
O3C 0.0710(12) 0.0365(8) 0.0134(7) 0.0026(6) 0.0039(7) 0.0152(8)
N1C 0.0215(7) 0.0188(7) 0.0174(7) 0.0080(6) 0.0042(6) 0.0019(6)
N2C 0.0174(7) 0.0192(7) 0.0172(7) 0.0066(6) 0.0049(6) 0.0058(6)
N3C 0.0255(8) 0.0176(7) 0.0213(8) 0.0051(6) 0.0052(6) 0.0002(6)
N4C 0.0177(7) 0.0170(7) 0.0141(7) 0.0046(6) 0.0050(6) 0.0029(5)
C1C 0.0177(8) 0.0167(8) 0.0234(9) 0.0045(7) 0.0086(7) -0.0016(6)
C2C 0.0200(9) 0.0240(9) 0.0329(10) 0.0116(8) 0.0109(8) 0.0007(7)
C3C 0.0227(9) 0.0229(9) 0.0456(12) 0.0093(9) 0.0192(9) 0.0031(7)
C4C 0.0330(11) 0.0218(9) 0.0378(11) 0.0014(8) 0.0243(9) -0.0014(8)
C5C 0.0340(10) 0.0229(9) 0.0233(9) 0.0029(8) 0.0158(8) -0.0045(8)
C6C 0.0244(9) 0.0166(8) 0.0223(9) 0.0050(7) 0.0114(7) -0.0025(7)
C7C 0.0218(10) 0.0434(13) 0.0621(16) 0.0250(12) 0.0114(10) 0.0072(9)
C8C 0.0282(12) 0.086(2) 0.0550(16) 0.0352(16) 0.0014(11) 0.0093(13)
C9C 0.0284(9) 0.0191(8) 0.0179(8) 0.0075(7) 0.0076(7) -0.0018(7)
C10C 0.0296(10) 0.0281(10) 0.0208(9) 0.0141(8) 0.0040(8) 0.0073(8)
C11C 0.0225(9) 0.0277(10) 0.0182(9) 0.0085(7) 0.0004(7) 0.0078(7)
C12C 0.0218(9) 0.0301(10) 0.0242(9) 0.0100(8) 0.0044(8) 0.0103(8)
C13C 0.0212(9) 0.0286(10) 0.0215(9) 0.0077(8) 0.0101(7) 0.0097(7)
C14C 0.0323(10) 0.0245(9) 0.0255(10) 0.0040(8) 0.0108(8) 0.0130(8)
C15C 0.0334(10) 0.0187(9) 0.0209(9) 0.0022(7) 0.0076(8) 0.0058(8)
C16C 0.0513(13) 0.0176(9) 0.0330(11) 0.0086(8) 0.0127(10) -0.0030(9)
C17C 0.0249(10) 0.0294(10) 0.0298(10) 0.0013(9) 0.0031(8) -0.0053(8)
C18C 0.0248(9) 0.0168(8) 0.0199(9) 0.0063(7) 0.0059(7) 0.0058(7)
NiD 0.01337(10) 0.01572(10) 0.01299(10) 0.00482(8) 0.00324(8) 0.00260(8)
O1D 0.0202(6) 0.0174(6) 0.0224(6) 0.0078(5) 0.0054(5) 0.0031(5)
O2D 0.0252(7) 0.0299(8) 0.0479(9) 0.0176(7) 0.0088(7) -0.0005(6)
O3D 0.0302(8) 0.0532(10) 0.0148(7) 0.0002(6) 0.0025(6) 0.0004(7)
N1D 0.0146(7) 0.0209(7) 0.0165(7) 0.0040(6) 0.0038(6) 0.0040(6)
N2D 0.0153(7) 0.0194(7) 0.0177(7) 0.0069(6) 0.0057(6) 0.0022(6)
N3D 0.0187(7) 0.0233(8) 0.0167(7) 0.0062(6) 0.0056(6) 0.0055(6)
N4D 0.0153(7) 0.0185(7) 0.0153(7) 0.0052(6) 0.0043(6) 0.0030(5)
C1D 0.0198(8) 0.0210(9) 0.0284(9) 0.0114(8) 0.0124(7) 0.0095(7)
C2D 0.0217(9) 0.0246(10) 0.0458(12) 0.0167(9) 0.0145(9) 0.0082(7)
C3D 0.0263(10) 0.0337(11) 0.0659(16) 0.0320(11) 0.0199(10) 0.0092(9)
C4D 0.0322(11) 0.0507(14) 0.0593(15) 0.0431(13) 0.0183(11) 0.0158(10)
C5D 0.0264(10) 0.0448(12) 0.0386(12) 0.0277(10) 0.0116(9) 0.0148(9)
C6D 0.0204(9) 0.0274(9) 0.0276(10) 0.0151(8) 0.0110(7) 0.0101(7)
C7D 0.0463(15) 0.0457(15) 0.0592(17) -0.0089(13) 0.0242(13) 0.0019(12)
C8D 0.075(3) 0.082(3) 0.067(2) 0.0196(17) 0.0278(18) -0.0090(16)
C8E 0.058(3) 0.057(3) 0.067(3) 0.0119(19) 0.026(2) 0.0019(18)
C9D 0.0178(8) 0.0278(9) 0.0175(8) 0.0085(7) 0.0044(7) 0.0095(7)
C10D 0.0163(8) 0.0265(9) 0.0186(9) 0.0046(7) 0.0008(7) 0.0011(7)
C11D 0.0198(9) 0.0219(9) 0.0219(9) 0.0020(7) 0.0031(7) -0.0016(7)
C12D 0.0185(8) 0.0209(9) 0.0258(9) 0.0075(7) 0.0050(7) -0.0009(7)
C13D 0.0219(9) 0.0230(9) 0.0223(9) 0.0124(7) 0.0062(7) 0.0024(7)
C14D 0.0274(10) 0.0316(10) 0.0232(9) 0.0126(8) 0.0125(8) 0.0017(8)
C15D 0.0225(9) 0.0309(10) 0.0161(8) 0.0071(7) 0.0087(7) 0.0038(7)
C16D 0.0343(10) 0.0228(9) 0.0224(9) 0.0040(8) 0.0118(8) 0.0081(8)
C17D 0.0203(9) 0.0462(12) 0.0253(10) 0.0090(9) 0.0091(8) 0.0130(9)
C18D 0.0140(8) 0.0230(9) 0.0207(9) 0.0065(7) 0.0070(7) 0.0041(7)
C27 0.0567(15) 0.0226(10) 0.0285(11) 0.0124(9) 0.0039(10) 0.0050(10)
N28 0.0598(15) 0.0398(12) 0.0557(14) 0.0230(10) 0.0091(11) 0.0156(10)
C26 0.0501(15) 0.0395(14) 0.0604(17) 0.0113(13) 0.0092(13) -0.0009(11)

loop_
_atom_type_symbol
_atom_type_description
_atom_type_scat_dispersion_real
_atom_type_scat_dispersion_imag
_atom_type_scat_source
C C 0.0033 0.0016 'International Tables Vol C Tables 4.2.6.8 and 6.1.1.4'
H H 0.0000 0.0000 'International Tables Vol C Tables 4.2.6.8 and 6.1.1.4'
N N 0.0061 0.0033 'International Tables Vol C Tables 4.2.6.8 and 6.1.1.4'
O O 0.0106 0.0060 'International Tables Vol C Tables 4.2.6.8 and 6.1.1.4'
Ni Ni 0.3393 1.1124 'International Tables Vol C Tables 4.2.6.8 and 6.1.1.4'

loop_
_geom_angle_atom_site_label_1
_geom_angle_atom_site_label_2
_geom_angle_atom_site_label_3
_geom_angle
_geom_angle_site_symmetry_1
_geom_angle_site_symmetry_3
_geom_angle_publ_flag
O1A NiA N1A 90.81(5) . . ?
O1A NiA N2A 170.73(5) . . ?
N1A NiA N2A 95.95(6) . . ?
O1A NiA N4A 83.66(5) . . ?
N1A NiA N4A 168.92(6) . . ?
N2A NiA N4A 88.59(6) . . ?
O1A NiA N3A 93.35(6) . . ?
N1A NiA N3A 96.06(6) . . ?
N2A NiA N3A 92.24(6) . . ?
N4A NiA N3A 93.85(6) . . ?
O1A NiA N4A 86.74(5) . 2_776 ?
N1A NiA N4A 87.96(6) . 2_776 ?
N2A NiA N4A 87.16(6) . 2_776 ?
N4A NiA N4A 82.16(6) . 2_776 ?
N3A NiA N4A 175.97(6) . 2_776 ?
C1A O1A NiA 129.13(11) . . ?
C2A O2A` C7A 116.54(16) . . ?
C9A N1A C10A 114.70(15) . . ?
C9A N1A NiA 123.63(12) . . ?
C10A N1A NiA 121.58(11) . . ?
C13A N2A C12A 109.15(14) . . ?
C13A N2A NiA 115.39(12) . . ?
C12A N2A NiA 121.04(11) . . ?
C13A N2A H2A 104.4(14) . . ?
C12A N2A H2A 109.8(14) . . ?
NiA N2A H2A 94.6(14) . . ?
C17A N3A C16A 107.10(18) . . ?
C17A N3A C15A 106.77(17) . . ?
C16A N3A C15A 108.37(17) . . ?
C17A N3A NiA 109.55(12) . . ?
C16A N3A NiA 111.23(13) . . ?
C15A N3A NiA 113.53(12) . . ?
C18A N4A NiA 136.98(13) . . ?
C18A N4A NiA 124.92(13) . 2_776 ?
NiA N4A NiA 97.84(6) . 2_776 ?
O1A C1A C6A 124.27(16) . . ?
O1A C1A C2A 119.42(16) . . ?
C6A C1A C2A 116.30(16) . . ?
C3A C2A O2A` 117.91(17) . . ?
C3A C2A C1A 122.00(17) . . ?
O2A` C2A C1A 119.88(16) . . ?
C2A C3A C4A 120.86(18) . . ?
C2A C3A H3A 119.6 . . ?
C4A C3A H3A 119.6 . . ?
C5A C4A C3A 119.00(17) . . ?
C5A C4A H4A 120.5 . . ?
C3A C4A H4A 120.5 . . ?
C4A C5A C6A 121.50(18) . . ?
C4A C5A H5A 119.3 . . ?
C6A C5A H5A 119.3 . . ?
C5A C6A C1A 120.34(17) . . ?
C5A C6A C9A 115.93(16) . . ?
C1A C6A C9A 123.59(16) . . ?
O2A` C7A C8A 111.9(2) . . ?
O2A` C7A H7A1 109.2 . . ?
C8A C7A H7A1 109.2 . . ?
O2A` C7A H7A2 109.2 . . ?
C8A C7A H7A2 109.2 . . ?
H7A1 C7A H7A2 107.9 . . ?
C7A C8A H8A1 109.5 . . ?
C7A C8A H8A2 109.5 . . ?
H8A1 C8A H8A2 109.5 . . ?
C7A C8A H8A3 109.5 . . ?
H8A1 C8A H8A3 109.5 . . ?
H8A2 C8A H8A3 109.5 . . ?
N1A C9A C6A 128.41(16) . . ?
N1A C9A H9A 115.8 . . ?
C6A C9A H9A 115.8 . . ?
N1A C10A C11A 114.57(15) . . ?
N1A C10A H10A 108.6 . . ?
C11A C10A H10A 108.6 . . ?
N1A C10A H10B 108.6 . . ?
C11A C10A H10B 108.6 . . ?
H10A C10A H10B 107.6 . . ?
C12A C11A C10A 114.29(17) . . ?
C12A C11A H11A 108.7 . . ?
C10A C11A H11A 108.7 . . ?
C12A C11A H11B 108.7 . . ?
C10A C11A H11B 108.7 . . ?
H11A C11A H11B 107.6 . . ?
N2A C12A C11A 113.90(15) . . ?
N2A C12A H12A 108.8 . . ?
C11A C12A H12A 108.8 . . ?
N2A C12A H12B 108.8 . . ?
C11A C12A H12B 108.8 . . ?
H12A C12A H12B 107.7 . . ?
N2A C13A C14A 113.14(16) . . ?
N2A C13A H13A 109.0 . . ?
C14A C13A H13A 109.0 . . ?
N2A C13A H13B 109.0 . . ?
C14A C13A H13B 109.0 . . ?
H13A C13A H13B 107.8 . . ?
C13A C14A C15A 115.13(16) . . ?
C13A C14A H14A 108.5 . . ?
C15A C14A H14A 108.5 . . ?
C13A C14A H14B 108.5 . . ?
C15A C14A H14B 108.5 . . ?
H14A C14A H14B 107.5 . . ?
N3A C15A C14A 116.03(17) . . ?
N3A C15A H15A 108.3 . . ?
C14A C15A H15A 108.3 . . ?
N3A C15A H15B 108.3 . . ?
C14A C15A H15B 108.3 . . ?
H15A C15A H15B 107.4 . . ?
N3A C16A H16A 109.5 . . ?
N3A C16A H16B 109.5 . . ?
H16A C16A H16B 109.5 . . ?
N3A C16A H16C 109.5 . . ?
H16A C16A H16C 109.5 . . ?
H16B C16A H16C 109.5 . . ?
N3A C17A H17A 109.5 . . ?
N3A C17A H17B 109.5 . . ?
H17A C17A H17B 109.5 . . ?
N3A C17A H17C 109.5 . . ?
H17A C17A H17C 109.5 . . ?
H17B C17A H17C 109.5 . . ?
N4A C18A O3A 179.3(2) . . ?
O1B NiB N1B 89.91(6) . . ?
O1B NiB N4B 85.78(5) . . ?
N1B NiB N4B 168.81(6) . . ?
O1B NiB N2B 172.20(5) . . ?
N1B NiB N2B 95.43(6) . . ?
N4B NiB N2B 87.93(6) . . ?
O1B NiB N3B 92.60(5) . . ?
N1B NiB N3B 97.40(6) . . ?
N4B NiB N3B 93.12(6) . . ?
N2B NiB N3B 92.35(6) . . ?
O1B NiB N4B 87.57(5) . 2_655 ?
N1B NiB N4B 86.97(6) . 2_655 ?
N4B NiB N4B 82.54(6) . 2_655 ?
N2B NiB N4B 87.04(6) . 2_655 ?
N3B NiB N4B 175.63(5) . 2_655 ?
C1B O1B NiB 128.48(12) . . ?
C2B O2B C7B 116.24(16) . . ?
C9B N1B C10B 114.93(15) . . ?
C9B N1B NiB 124.09(12) . . ?
C10B N1B NiB 120.25(12) . . ?
C12B N2B C13B 109.10(14) . . ?
C12B N2B NiB 121.66(12) . . ?
C13B N2B NiB 115.78(11) . . ?
C12B N2B H2B 107.5(15) . . ?
C13B N2B H2B 104.6(15) . . ?
NiB N2B H2B 95.4(15) . . ?
C17B N3B C16B 106.81(15) . . ?
C17B N3B C15B 108.96(14) . . ?
C16B N3B C15B 106.72(15) . . ?
C17B N3B NiB 111.13(11) . . ?
C16B N3B NiB 108.48(11) . . ?
C15B N3B NiB 114.38(11) . . ?
C18B N4B NiB 140.26(13) . . ?
C18B N4B NiB 121.74(13) . 2_655 ?
NiB N4B NiB 97.45(6) . 2_655 ?
O1B C1B C6B 124.64(17) . . ?
O1B C1B C2B 119.36(17) . . ?
C6B C1B C2B 116.01(17) . . ?
C3B C2B O2B 118.63(18) . . ?
C3B C2B C1B 121.9(2) . . ?
O2B C2B C1B 119.29(17) . . ?
C2B C3B C4B 121.0(2) . . ?
C2B C3B H3B 119.5 . . ?
C4B C3B H3B 119.5 . . ?
C5B C4B C3B 119.0(2) . . ?
C5B C4B H4B 120.5 . . ?
C3B C4B H4B 120.5 . . ?
C4B C5B C6B 121.5(2) . . ?
C4B C5B H5B 119.2 . . ?
C6B C5B H5B 119.2 . . ?
C5B C6B C1B 120.51(18) . . ?
C5B C6B C9B 116.17(18) . . ?
C1B C6B C9B 123.29(17) . . ?
C8B C7B O2B 111.3(2) . . ?
C8B C7B H7B1 109.4 . . ?
O2B C7B H7B1 109.4 . . ?
C8B C7B H7B2 109.4 . . ?
O2B C7B H7B2 109.4 . . ?
H7B1 C7B H7B2 108.0 . . ?
C7B C8B H8B1 109.5 . . ?
C7B C8B H8B2 109.5 . . ?
H8B1 C8B H8B2 109.5 . . ?
C7B C8B H8B3 109.5 . . ?
H8B1 C8B H8B3 109.5 . . ?
H8B2 C8B H8B3 109.5 . . ?
N1B C9B C6B 128.22(17) . . ?
N1B C9B H9B 115.9 . . ?
C6B C9B H9B 115.9 . . ?
N1B C10B C11B 113.47(15) . . ?
N1B C10B H10C 108.9 . . ?
C11B C10B H10C 108.9 . . ?
N1B C10B H10D 108.9 . . ?
C11B C10B H10D 108.9 . . ?
H10C C10B H10D 107.7 . . ?
C12B C11B C10B 113.08(16) . . ?
C12B C11B H11C 109.0 . . ?
C10B C11B H11C 109.0 . . ?
C12B C11B H11D 109.0 . . ?
C10B C11B H11D 109.0 . . ?
H11C C11B H11D 107.8 . . ?
N2B C12B C11B 113.81(15) . . ?
N2B C12B H12C 108.8 . . ?
C11B C12B H12C 108.8 . . ?
N2B C12B H12D 108.8 . . ?
C11B C12B H12D 108.8 . . ?
H12C C12B H12D 107.7 . . ?
N2B C13B C14B 112.85(15) . . ?
N2B C13B H13C 109.0 . . ?
C14B C13B H13C 109.0 . . ?
N2B C13B H13D 109.0 . . ?
C14B C13B H13D 109.0 . . ?
H13C C13B H13D 107.8 . . ?
C15B C14B C13B 115.05(16) . . ?
C15B C14B H14C 108.5 . . ?
C13B C14B H14C 108.5 . . ?
C15B C14B H14D 108.5 . . ?
C13B C14B H14D 108.5 . . ?
H14C C14B H14D 107.5 . . ?
N3B C15B C14B 115.87(16) . . ?
N3B C15B H15C 108.3 . . ?
C14B C15B H15C 108.3 . . ?
N3B C15B H15D 108.3 . . ?
C14B C15B H15D 108.3 . . ?
H15C C15B H15D 107.4 . . ?
N3B C16B H16D 109.5 . . ?
N3B C16B H16E 109.5 . . ?
H16D C16B H16E 109.5 . . ?
N3B C16B H16F 109.5 . . ?
H16D C16B H16F 109.5 . . ?
H16E C16B H16F 109.5 . . ?
N3B C17B H17D 109.5 . . ?
N3B C17B H17E 109.5 . . ?
H17D C17B H17E 109.5 . . ?
N3B C17B H17F 109.5 . . ?
H17D C17B H17F 109.5 . . ?
H17E C17B H17F 109.5 . . ?
N4B C18B O3B 179.0(2) . . ?
O1C NiC N1C 90.43(5) . . ?
O1C NiC N4C 84.71(5) . . ?
N1C NiC N4C 167.22(6) . . ?
O1C NiC N2C 172.53(5) . . ?
N1C NiC N2C 95.52(6) . . ?
N4C NiC N2C 88.53(6) . . ?
O1C NiC N3C 90.73(5) . . ?
N1C NiC N3C 98.44(6) . . ?
N4C NiC N3C 93.44(6) . . ?
N2C NiC N3C 92.85(6) . . ?
O1C NiC N4C 87.66(5) . 2_765 ?
N1C NiC N4C 86.44(5) . 2_765 ?
N4C NiC N4C 81.57(6) . 2_765 ?
N2C NiC N4C 88.21(5) . 2_765 ?
N3C NiC N4C 174.88(5) . 2_765 ?
C1C O1C NiC 128.62(11) . . ?
C2C O2C C7C 118.22(16) . . ?
C9C N1C C10C 115.78(15) . . ?
C9C N1C NiC 122.41(12) . . ?
C10C N1C NiC 120.83(11) . . ?
C12C N2C C13C 109.06(14) . . ?
C12C N2C NiC 121.70(11) . . ?
C13C N2C NiC 114.66(11) . . ?
C12C N2C H2C 107.9(15) . . ?
C13C N2C H2C 106.2(14) . . ?
NiC N2C H2C 95.1(14) . . ?
C17C N3C C16C 107.05(16) . . ?
C17C N3C C15C 106.85(15) . . ?
C16C N3C C15C 109.19(15) . . ?
C17C N3C NiC 109.36(11) . . ?
C16C N3C NiC 110.51(12) . . ?
C15C N3C NiC 113.62(11) . . ?
C18C N4C NiC 136.89(13) . . ?
C18C N4C NiC 124.41(13) . 2_765 ?
NiC N4C NiC 98.43(6) . 2_765 ?
O1C C1C C6C 124.56(16) . . ?
O1C C1C C2C 118.43(16) . . ?
C6C C1C C2C 117.01(16) . . ?
O2C C2C C3C 125.47(18) . . ?
O2C C2C C1C 113.08(16) . . ?
C3C C2C C1C 121.45(18) . . ?
C2C C3C C4C 120.40(18) . . ?
C2C C3C H3C 119.8 . . ?
C4C C3C H3C 119.8 . . ?
C5C C4C C3C 119.92(18) . . ?
C5C C4C H4C 120.0 . . ?
C3C C4C H4C 120.0 . . ?
C4C C5C C6C 121.20(19) . . ?
C4C C5C H5C 119.4 . . ?
C6C C5C H5C 119.4 . . ?
C1C C6C C5C 119.94(17) . . ?
C1C C6C C9C 123.04(16) . . ?
C5C C6C C9C 117.01(17) . . ?
O2C C7C C8C 108.04(19) . . ?
O2C C7C H7C1 110.1 . . ?
C8C C7C H7C1 110.1 . . ?
O2C C7C H7C2 110.1 . . ?
C8C C7C H7C2 110.1 . . ?
H7C1 C7C H7C2 108.4 . . ?
C7C C8C H8C1 109.5 . . ?
C7C C8C H8C2 109.5 . . ?
H8C1 C8C H8C2 109.5 . . ?
C7C C8C H8C3 109.5 . . ?
H8C1 C8C H8C3 109.5 . . ?
H8C2 C8C H8C3 109.5 . . ?
N1C C9C C6C 128.64(17) . . ?
N1C C9C H9C 115.7 . . ?
C6C C9C H9C 115.7 . . ?
N1C C10C C11C 113.94(15) . . ?
N1C C10C H10E 108.8 . . ?
C11C C10C H10E 108.8 . . ?
N1C C10C H10F 108.8 . . ?
C11C C10C H10F 108.8 . . ?
H10E C10C H10F 107.7 . . ?
C10C C11C C12C 113.89(16) . . ?
C10C C11C H11E 108.8 . . ?
C12C C11C H11E 108.8 . . ?
C10C C11C H11F 108.8 . . ?
C12C C11C H11F 108.8 . . ?
H11E C11C H11F 107.7 . . ?
N2C C12C C11C 113.54(14) . . ?
N2C C12C H12E 108.9 . . ?
C11C C12C H12E 108.9 . . ?
N2C C12C H12F 108.9 . . ?
C11C C12C H12F 108.9 . . ?
H12E C12C H12F 107.7 . . ?
N2C C13C C14C 113.21(15) . . ?
N2C C13C H13E 108.9 . . ?
C14C C13C H13E 108.9 . . ?
N2C C13C H13F 108.9 . . ?
C14C C13C H13F 108.9 . . ?
H13E C13C H13F 107.7 . . ?
C15C C14C C13C 115.11(15) . . ?
C15C C14C H14E 108.5 . . ?
C13C C14C H14E 108.5 . . ?
C15C C14C H14F 108.5 . . ?
C13C C14C H14F 108.5 . . ?
H14E C14C H14F 107.5 . . ?
N3C C15C C14C 116.09(15) . . ?
N3C C15C H15E 108.3 . . ?
C14C C15C H15E 108.3 . . ?
N3C C15C H15F 108.3 . . ?
C14C C15C H15F 108.3 . . ?
H15E C15C H15F 107.4 . . ?
N3C C16C H16G 109.5 . . ?
N3C C16C H16H 109.5 . . ?
H16G C16C H16H 109.5 . . ?
N3C C16C H16I 109.5 . . ?
H16G C16C H16I 109.5 . . ?
H16H C16C H16I 109.5 . . ?
N3C C17C H17G 109.5 . . ?
N3C C17C H17H 109.5 . . ?
H17G C17C H17H 109.5 . . ?
N3C C17C H17I 109.5 . . ?
H17G C17C H17I 109.5 . . ?
H17H C17C H17I 109.5 . . ?
N4C C18C O3C 179.3(2) . . ?
O1D NiD N1D 90.98(5) . . ?
O1D NiD N4D 84.73(5) . . ?
N1D NiD N4D 168.72(6) . . ?
O1D NiD N2D 171.70(5) . . ?
N1D NiD N2D 95.63(6) . . ?
N4D NiD N2D 87.84(6) . . ?
O1D NiD N3D 92.33(5) . . ?
N1D NiD N3D 96.68(5) . . ?
N4D NiD N3D 93.93(5) . . ?
N2D NiD N3D 91.87(6) . . ?
O1D NiD N4D 88.40(5) . 2_666 ?
N1D NiD N4D 87.47(5) . 2_666 ?
N4D NiD N4D 81.99(6) . 2_666 ?
N2D NiD N4D 86.90(5) . 2_666 ?
N3D NiD N4D 175.77(5) . 2_666 ?
C1D O1D NiD 128.19(12) . . ?
C2D O2D C7D 117.20(17) . . ?
C9D N1D C10D 115.09(15) . . ?
C9D N1D NiD 122.89(12) . . ?
C10D N1D NiD 121.38(11) . . ?
C13D N2D C12D 108.96(13) . . ?
C13D N2D NiD 115.41(11) . . ?
C12D N2D NiD 121.74(11) . . ?
C13D N2D H2D 103.7(14) . . ?
C12D N2D H2D 108.3(14) . . ?
NiD N2D H2D 96.1(14) . . ?
C17D N3D C16D 107.05(15) . . ?
C17D N3D C15D 108.93(15) . . ?
C16D N3D C15D 107.06(14) . . ?
C17D N3D NiD 110.86(11) . . ?
C16D N3D NiD 109.43(11) . . ?
C15D N3D NiD 113.26(10) . . ?
C18D N4D NiD 135.94(13) . . ?
C18D N4D NiD 125.30(12) . 2_666 ?
NiD N4D NiD 98.01(6) . 2_666 ?
O1D C1D C6D 124.26(16) . . ?
O1D C1D C2D 119.14(17) . . ?
C6D C1D C2D 116.59(17) . . ?
C3D C2D O2D 118.40(18) . . ?
C3D C2D C1D 121.5(2) . . ?
O2D C2D C1D 119.87(17) . . ?
C2D C3D C4D 121.3(2) . . ?
C2D C3D H3D 119.4 . . ?
C4D C3D H3D 119.4 . . ?
C5D C4D C3D 119.0(2) . . ?
C5D C4D H4D 120.5 . . ?
C3D C4D H4D 120.5 . . ?
C4D C5D C6D 121.6(2) . . ?
C4D C5D H5D 119.2 . . ?
C6D C5D H5D 119.2 . . ?
C5D C6D C1D 120.00(18) . . ?
C5D C6D C9D 116.23(18) . . ?
C1D C6D C9D 123.76(16) . . ?
C8D C7D O2D 118.6(3) . . ?
O2D C7D C8E 102.7(4) . . ?
C8D C7D H7D1 107.7 . . ?
O2D C7D H7D1 107.7 . . ?
C8D C7D H7D2 107.7 . . ?
O2D C7D H7D2 107.7 . . ?
H7D1 C7D H7D2 107.1 . . ?
C7D C8D H8D1 109.5 . . ?
C7D C8D H8D2 109.5 . . ?
H8D1 C8D H8D2 109.5 . . ?
C7D C8D H8D3 109.5 . . ?
H8D1 C8D H8D3 109.5 . . ?
H8D2 C8D H8D3 109.5 . . ?
C7D C8E H8E1 109.5 . . ?
C7D C8E H8E2 109.5 . . ?
H8E1 C8E H8E2 109.5 . . ?
C7D C8E H8E3 109.5 . . ?
H8E1 C8E H8E3 109.5 . . ?
H8E2 C8E H8E3 109.5 . . ?
N1D C9D C6D 128.31(17) . . ?
N1D C9D H9D 115.8 . . ?
C6D C9D H9D 115.8 . . ?
N1D C10D C11D 113.89(14) . . ?
N1D C10D H10G 108.8 . . ?
C11D C10D H10G 108.8 . . ?
N1D C10D H10H 108.8 . . ?
C11D C10D H10H 108.8 . . ?
H10G C10D H10H 107.7 . . ?
C12D C11D C10D 114.40(15) . . ?
C12D C11D H11G 108.7 . . ?
C10D C11D H11G 108.7 . . ?
C12D C11D H11H 108.7 . . ?
C10D C11D H11H 108.7 . . ?
H11G C11D H11H 107.6 . . ?
N2D C12D C11D 114.33(14) . . ?
N2D C12D H12G 108.7 . . ?
C11D C12D H12G 108.7 . . ?
N2D C12D H12H 108.7 . . ?
C11D C12D H12H 108.7 . . ?
H12G C12D H12H 107.6 . . ?
N2D C13D C14D 113.31(15) . . ?
N2D C13D H13G 108.9 . . ?
C14D C13D H13G 108.9 . . ?
N2D C13D H13H 108.9 . . ?
C14D C13D H13H 108.9 . . ?
H13G C13D H13H 107.7 . . ?
C13D C14D C15D 115.23(15) . . ?
C13D C14D H14G 108.5 . . ?
C15D C14D H14G 108.5 . . ?
C13D C14D H14H 108.5 . . ?
C15D C14D H14H 108.5 . . ?
H14G C14D H14H 107.5 . . ?
N3D C15D C14D 116.32(15) . . ?
N3D C15D H15G 108.2 . . ?
C14D C15D H15G 108.2 . . ?
N3D C15D H15H 108.2 . . ?
C14D C15D H15H 108.2 . . ?
H15G C15D H15H 107.4 . . ?
N3D C16D H16J 109.5 . . ?
N3D C16D H16K 109.5 . . ?
H16J C16D H16K 109.5 . . ?
N3D C16D H16L 109.5 . . ?
H16J C16D H16L 109.5 . . ?
H16K C16D H16L 109.5 . . ?
N3D C17D H17J 109.5 . . ?
N3D C17D H17K 109.5 . . ?
H17J C17D H17K 109.5 . . ?
N3D C17D H17L 109.5 . . ?
H17J C17D H17L 109.5 . . ?
H17K C17D H17L 109.5 . . ?
N4D C18D O3D 179.37(19) . . ?
N28 C27 C26 179.3(3) . . ?
C27 C26 H26A 109.5 . . ?
C27 C26 H26B 109.5 . . ?
H26A C26 H26B 109.5 . . ?
C27 C26 H26C 109.5 . . ?
H26A C26 H26C 109.5 . . ?
H26B C26 H26C 109.5 . . ?

loop_
_geom_bond_atom_site_label_1
_geom_bond_atom_site_label_2
_geom_bond_distance
_geom_bond_site_symmetry_2
_geom_bond_publ_flag
NiA O1A 2.0078(12) . ?
NiA N1A 2.0620(15) . ?
NiA N2A 2.1095(15) . ?
NiA N4A 2.1143(14) . ?
NiA N3A 2.2164(16) . ?
NiA N4A 2.2560(14) 2_776 ?
O1A C1A 1.291(2) . ?
O2A` C2A 1.386(2) . ?
O2A` C7A 1.434(3) . ?
O3A C18A 1.201(2) . ?
N1A C9A 1.288(2) . ?
N1A C10A 1.476(2) . ?
N2A C13A 1.483(2) . ?
N2A C12A 1.486(2) . ?
N2A H2A 0.86(2) . ?
N3A C17A 1.479(3) . ?
N3A C16A 1.482(3) . ?
N3A C15A 1.491(3) . ?
N4A C18A 1.179(2) . ?
C1A C6A 1.423(2) . ?
C1A C2A 1.432(2) . ?
C2A C3A 1.373(3) . ?
C3A C4A 1.401(3) . ?
C3A H3A 0.9500 . ?
C4A C5A 1.375(3) . ?
C4A H4A 0.9500 . ?
C5A C6A 1.412(2) . ?
C5A H5A 0.9500 . ?
C6A C9A 1.449(3) . ?
C7A C8A 1.496(3) . ?
C7A H7A1 0.9900 . ?
C7A H7A2 0.9900 . ?
C8A H8A1 0.9800 . ?
C8A H8A2 0.9800 . ?
C8A H8A3 0.9800 . ?
C9A H9A 0.9500 . ?
C10A C11A 1.521(3) . ?
C10A H10A 0.9900 . ?
C10A H10B 0.9900 . ?
C11A C12A 1.515(3) . ?
C11A H11A 0.9900 . ?
C11A H11B 0.9900 . ?
C12A H12A 0.9900 . ?
C12A H12B 0.9900 . ?
C13A C14A 1.516(3) . ?
C13A H13A 0.9900 . ?
C13A H13B 0.9900 . ?
C14A C15A 1.517(3) . ?
C14A H14A 0.9900 . ?
C14A H14B 0.9900 . ?
C15A H15A 0.9900 . ?
C15A H15B 0.9900 . ?
C16A H16A 0.9800 . ?
C16A H16B 0.9800 . ?
C16A H16C 0.9800 . ?
C17A H17A 0.9800 . ?
C17A H17B 0.9800 . ?
C17A H17C 0.9800 . ?
NiB O1B 2.0220(12) . ?
NiB N1B 2.0594(15) . ?
NiB N4B 2.1010(15) . ?
NiB N2B 2.1319(15) . ?
NiB N3B 2.2067(15) . ?
NiB N4B 2.2504(15) 2_655 ?
O1B C1B 1.293(2) . ?
O2B C2B 1.380(3) . ?
O2B C7B 1.449(3) . ?
O3B C18B 1.201(2) . ?
N1B C9B 1.284(2) . ?
N1B C10B 1.471(2) . ?
N2B C12B 1.480(2) . ?
N2B C13B 1.483(2) . ?
N2B H2B 0.83(2) . ?
N3B C17B 1.478(2) . ?
N3B C16B 1.481(2) . ?
N3B C15B 1.491(2) . ?
N4B C18B 1.185(2) . ?
C1B C6B 1.421(3) . ?
C1B C2B 1.434(3) . ?
C2B C3B 1.374(3) . ?
C3B C4B 1.395(3) . ?
C3B H3B 0.9500 . ?
C4B C5B 1.370(3) . ?
C4B H4B 0.9500 . ?
C5B C6B 1.411(3) . ?
C5B H5B 0.9500 . ?
C6B C9B 1.445(3) . ?
C7B C8B 1.448(3) . ?
C7B H7B1 0.9900 . ?
C7B H7B2 0.9900 . ?
C8B H8B1 0.9800 . ?
C8B H8B2 0.9800 . ?
C8B H8B3 0.9800 . ?
C9B H9B 0.9500 . ?
C10B C11B 1.523(3) . ?
C10B H10C 0.9900 . ?
C10B H10D 0.9900 . ?
C11B C12B 1.514(3) . ?
C11B H11C 0.9900 . ?
C11B H11D 0.9900 . ?
C12B H12C 0.9900 . ?
C12B H12D 0.9900 . ?
C13B C14B 1.525(3) . ?
C13B H13C 0.9900 . ?
C13B H13D 0.9900 . ?
C14B C15B 1.518(3) . ?
C14B H14C 0.9900 . ?
C14B H14D 0.9900 . ?
C15B H15C 0.9900 . ?
C15B H15D 0.9900 . ?
C16B H16D 0.9800 . ?
C16B H16E 0.9800 . ?
C16B H16F 0.9800 . ?
C17B H17D 0.9800 . ?
C17B H17E 0.9800 . ?
C17B H17F 0.9800 . ?
NiC O1C 1.9944(12) . ?
NiC N1C 2.0608(15) . ?
NiC N4C 2.1037(14) . ?
NiC N2C 2.1187(14) . ?
NiC N3C 2.2148(15) . ?
NiC N4C 2.2418(14) 2_765 ?
O1C C1C 1.286(2) . ?
O2C C2C 1.371(2) . ?
O2C C7C 1.424(2) . ?
O3C C18C 1.202(2) . ?
N1C C9C 1.286(2) . ?
N1C C10C 1.475(2) . ?
N2C C12C 1.482(2) . ?
N2C C13C 1.483(2) . ?
N2C H2C 0.85(2) . ?
N3C C17C 1.477(2) . ?
N3C C16C 1.477(2) . ?
N3C C15C 1.492(2) . ?
N4C C18C 1.176(2) . ?
C1C C6C 1.419(3) . ?
C1C C2C 1.435(2) . ?
C2C C3C 1.376(3) . ?
C3C C4C 1.405(3) . ?
C3C H3C 0.9500 . ?
C4C C5C 1.363(3) . ?
C4C H4C 0.9500 . ?
C5C C6C 1.422(2) . ?
C5C H5C 0.9500 . ?
C6C C9C 1.439(3) . ?
C7C C8C 1.488(4) . ?
C7C H7C1 0.9900 . ?
C7C H7C2 0.9900 . ?
C8C H8C1 0.9800 . ?
C8C H8C2 0.9800 . ?
C8C H8C3 0.9800 . ?
C9C H9C 0.9500 . ?
C10C C11C 1.518(3) . ?
C10C H10E 0.9900 . ?
C10C H10F 0.9900 . ?
C11C C12C 1.519(3) . ?
C11C H11E 0.9900 . ?
C11C H11F 0.9900 . ?
C12C H12E 0.9900 . ?
C12C H12F 0.9900 . ?
C13C C14C 1.522(3) . ?
C13C H13E 0.9900 . ?
C13C H13F 0.9900 . ?
C14C C15C 1.520(3) . ?
C14C H14E 0.9900 . ?
C14C H14F 0.9900 . ?
C15C H15E 0.9900 . ?
C15C H15F 0.9900 . ?
C16C H16G 0.9800 . ?
C16C H16H 0.9800 . ?
C16C H16I 0.9800 . ?
C17C H17G 0.9800 . ?
C17C H17H 0.9800 . ?
C17C H17I 0.9800 . ?
NiD O1D 2.0069(12) . ?
NiD N1D 2.0546(14) . ?
NiD N4D 2.1082(14) . ?
NiD N2D 2.1145(15) . ?
NiD N3D 2.2266(14) . ?
NiD N4D 2.2377(14) 2_666 ?
O1D C1D 1.293(2) . ?
O2D C2D 1.385(3) . ?
O2D C7D 1.450(3) . ?
O3D C18D 1.200(2) . ?
N1D C9D 1.290(2) . ?
N1D C10D 1.471(2) . ?
N2D C13D 1.486(2) . ?
N2D C12D 1.486(2) . ?
N2D H2D 0.86(2) . ?
N3D C17D 1.473(2) . ?
N3D C16D 1.480(2) . ?
N3D C15D 1.485(2) . ?
N4D C18D 1.183(2) . ?
C1D C6D 1.422(3) . ?
C1D C2D 1.434(3) . ?
C2D C3D 1.371(3) . ?
C3D C4D 1.397(3) . ?
C3D H3D 0.9500 . ?
C4D C5D 1.370(3) . ?
C4D H4D 0.9500 . ?
C5D C6D 1.414(3) . ?
C5D H5D 0.9500 . ?
C6D C9D 1.446(3) . ?
C7D C8D 1.400(6) . ?
C7D C8E 1.547(9) . ?
C7D H7D1 0.9900 . ?
C7D H7D2 0.9900 . ?
C8D H8D1 0.9800 . ?
C8D H8D2 0.9800 . ?
C8D H8D3 0.9800 . ?
C8E H8E1 0.9800 . ?
C8E H8E2 0.9800 . ?
C8E H8E3 0.9800 . ?
C9D H9D 0.9500 . ?
C10D C11D 1.525(3) . ?
C10D H10G 0.9900 . ?
C10D H10H 0.9900 . ?
C11D C12D 1.518(3) . ?
C11D H11G 0.9900 . ?
C11D H11H 0.9900 . ?
C12D H12G 0.9900 . ?
C12D H12H 0.9900 . ?
C13D C14D 1.520(3) . ?
C13D H13G 0.9900 . ?
C13D H13H 0.9900 . ?
C14D C15D 1.521(3) . ?
C14D H14G 0.9900 . ?
C14D H14H 0.9900 . ?
C15D H15G 0.9900 . ?
C15D H15H 0.9900 . ?
C16D H16J 0.9800 . ?
C16D H16K 0.9800 . ?
C16D H16L 0.9800 . ?
C17D H17J 0.9800 . ?
C17D H17K 0.9800 . ?
C17D H17L 0.9800 . ?
C27 N28 1.140(3) . ?
C27 C26 1.440(4) . ?
C26 H26A 0.9800 . ?
C26 H26B 0.9800 . ?
C26 H26C 0.9800 . ?
